data_4075899
loop_
_publ_author_name
'Janas, Zofia'
'Jerzykiewicz, Lucjan B.'
'Sobota, Piotr'
'Szczegot, Krzysztof'

_publ_section_title
;
 Homo- and Heterometallic Aluminum and Titanium Complexes of Tridentate
 (OSO) Ligand:&#x00A0; Synthesis, Structure, and Catalytic Activity
;
_journal_issue 16
_journal_name_full Organometallics
_journal_page_first 3987
_journal_paper_doi 10.1021/om050271o
_journal_volume 24
_journal_year 2005
_chemical_compound_source 'see text'
_chemical_formula_moiety 'C66 H104 CL6 O6 S2 TI3 '
_chemical_formula_sum 'C66 H104 Cl6 O6 S2 Ti3'
_chemical_formula_weight 1414.10
_chemical_name_systematic ' ?'
_space_group_IT_number 14
_symmetry_cell_setting monoclinic
_symmetry_Int_Tables_number 14
_symmetry_space_group_name_Hall '-P 2yn'
_symmetry_space_group_name_H-M 'P 1 21/n 1'
_atom_sites_solution_hydrogens geom
_atom_sites_solution_primary direct
_atom_sites_solution_secondary difmap
_cell_angle_alpha 90
_cell_angle_beta 97.32(3)
_cell_angle_gamma 90
_cell_formula_units_Z 4
_cell_length_a 15.478(4)
_cell_length_b 22.140(5)
_cell_length_c 23.719(5)
_cell_measurement_reflns_used 12765
_cell_measurement_temperature 100
_cell_measurement_theta_max 26
_cell_measurement_theta_min 3
_cell_volume 8062(3)
_computing_cell_refinement 'CrysAlis RED (Oxford Diffraction, 2001)'
_computing_data_collection 'CrysAlis CCD (Oxford Diffraction, 2001)'
_computing_data_reduction 'CrysAlis RED'
_computing_molecular_graphics 'SHELXTL-NT (Bruker, 1999)'
_computing_publication_material 'SHELXTL-NT (Bruker, 1999)'
_computing_structure_refinement 'CRYSTALS (Watkin et al., 2003)'
_computing_structure_solution 'SHELXTL-NT (Bruker, 1999)'
_diffrn_ambient_temperature 100
_diffrn_measured_fraction_theta_full 0.996
_diffrn_measured_fraction_theta_max 0.925
_diffrn_measurement_device_type 'Kuma KM-4 CCD'
_diffrn_measurement_method '\w scan'
_diffrn_radiation_monochromator graphite
_diffrn_radiation_probe x-ray
_diffrn_radiation_source 'fine-focus sealed tube'
_diffrn_radiation_type MoK\a
_diffrn_radiation_wavelength 0.71073
_diffrn_reflns_av_R_equivalents 0.0500
_diffrn_reflns_limit_h_max 18
_diffrn_reflns_limit_h_min -19
_diffrn_reflns_limit_k_max 29
_diffrn_reflns_limit_k_min -29
_diffrn_reflns_limit_l_max 31
_diffrn_reflns_limit_l_min -30
_diffrn_reflns_number 60448
_diffrn_reflns_reduction_process ' ?'
_diffrn_reflns_theta_full 26.78
_diffrn_reflns_theta_max 28.49
_diffrn_reflns_theta_min 2.89
_exptl_absorpt_coefficient_mu 0.582
_exptl_absorpt_correction_T_max 1.000
_exptl_absorpt_correction_T_min 1.000
_exptl_absorpt_correction_type none
_exptl_crystal_colour ' red'
_exptl_crystal_density_diffrn 1.165
_exptl_crystal_density_method 'Not Measured'
_exptl_crystal_description block
_exptl_crystal_F_000 2992
_exptl_crystal_size_max 0.232
_exptl_crystal_size_mid 0.123
_exptl_crystal_size_min 0.110
_refine_diff_density_max 1.250
_refine_diff_density_min -0.690
_refine_ls_abs_structure_Flack 0
_refine_ls_extinction_method none
_refine_ls_goodness_of_fit_ref 1.141
_refine_ls_hydrogen_treatment constr
_refine_ls_matrix_type full
_refine_ls_number_parameters 748
_refine_ls_number_reflns 9636
_refine_ls_number_restraints 0
_refine_ls_R_factor_all 0.1520
_refine_ls_R_factor_gt 0.0638
_refine_ls_shift/su_max 0.001
_refine_ls_structure_factor_coef F
_refine_ls_weighting_details ' 0.359E-01 0.00 0.00 0.00 0.00 0.333'
_refine_ls_weighting_scheme calc
_refine_ls_wR_factor_gt 0.0780
_refine_ls_wR_factor_ref 0.1090
_reflns_number_gt 9636
_reflns_number_total 18892
_reflns_threshold_expression i>2.00u(i)
_cod_data_source_file om050271osi20050411_033007.cif
_cod_data_source_block C66H104CL6O6S2TI3'
_cod_depositor_comments
;
The following automatic conversions were performed:

'_symmetry_cell_setting' value 'Monoclinic' changed to 'monoclinic'
according to /home/saulius/struct/CIF-dictionaries/cif_core.dic
dictionary named 'cif_core.dic' version 2.4.1 from 2010-06-29.

Automatic conversion script
Id: cif_fix_values 1715 2011-07-08 13:25:40Z adriana 
;
_cod_original_sg_symbol_H-M 'P 21/n'
_cod_original_formula_sum 'C66 H104 Cl6 O6 S2 Ti3 '
_cod_database_code 4075899

loop_
_symmetry_equiv_pos_as_xyz
x,y,z
1/2-x,1/2+y,1/2-z
-x,-y,-z
1/2+x,1/2-y,1/2+z

loop_
_atom_site_aniso_label
_atom_site_aniso_U_11
_atom_site_aniso_U_22
_atom_site_aniso_U_33
_atom_site_aniso_U_23
_atom_site_aniso_U_13
_atom_site_aniso_U_12
Ti1 0.0171(6) 0.0138(6) 0.0144(6) 0.0008(5) 0.0034(5) 0.0000(5)
Ti2 0.0150(6) 0.0125(6) 0.0146(6) -0.0008(5) 0.0029(5) 0.0015(5)
Ti3 0.0165(6) 0.0145(6) 0.0161(6) 0.0020(5) 0.0038(5) 0.0017(5)
Cl1 0.0267(10) 0.0207(9) 0.0151(8) -0.0029(7) 0.0019(7) -0.0006(7)
Cl2 0.0282(10) 0.0201(9) 0.0181(9) 0.0049(7) 0.0039(7) 0.0004(7)
Cl3 0.0248(9) 0.0156(9) 0.0231(9) -0.0033(7) 0.0084(7) 0.0028(7)
Cl4 0.0239(10) 0.0267(10) 0.0283(10) 0.0090(8) 0.0042(8) 0.0063(8)
Cl5 0.0235(9) 0.0151(8) 0.0199(9) 0.0039(7) 0.0026(7) 0.0022(7)
Cl6 0.0273(10) 0.0204(9) 0.0242(9) -0.0056(7) 0.0072(7) 0.0026(7)
S1 0.0156(8) 0.0110(8) 0.0140(8) 0.0015(7) 0.0021(6) 0.0002(7)
S2 0.0169(9) 0.0119(8) 0.0139(8) 0.0003(7) 0.0051(7) -0.0001(7)
O1 0.014(2) 0.016(2) 0.013(2) 0.0030(18) 0.0055(18) -0.0004(19)
O2 0.010(2) 0.015(2) 0.016(2) 0.0015(18) 0.0019(18) -0.0025(18)
O11 0.020(2) 0.015(2) 0.012(2) -0.0031(19) 0.0018(18) -0.0014(19)
O21 0.015(2) 0.012(2) 0.014(2) 0.0013(18) 0.0016(18) -0.0002(18)
O31 0.017(2) 0.008(2) 0.014(2) -0.0011(18) 0.0044(18) -0.0026(18)
O41 0.013(2) 0.021(3) 0.018(2) 0.006(2) 0.0035(19) 0.0017(19)
C1 0.021(4) 0.012(3) 0.020(4) 0.006(3) 0.004(3) -0.005(3)
C2 0.022(4) 0.027(4) 0.020(4) -0.003(3) 0.010(3) -0.005(3)
C3 0.021(4) 0.031(4) 0.024(4) -0.008(3) 0.002(3) -0.010(3)
C4 0.029(5) 0.051(6) 0.039(5) -0.008(4) 0.001(4) -0.007(4)
C11 0.013(3) 0.008(3) 0.015(3) 0.005(3) 0.003(3) 0.003(3)
C12 0.020(4) 0.016(4) 0.015(3) 0.003(3) 0.000(3) -0.002(3)
C13 0.017(4) 0.020(4) 0.022(4) -0.001(3) 0.003(3) -0.002(3)
C14 0.016(4) 0.025(4) 0.025(4) 0.002(3) 0.001(3) -0.006(3)
C15 0.018(4) 0.008(3) 0.021(4) 0.005(3) 0.001(3) 0.001(3)
C16 0.021(4) 0.011(3) 0.014(3) 0.003(3) 0.001(3) 0.001(3)
C21 0.016(3) 0.010(3) 0.016(3) 0.004(3) 0.009(3) 0.005(3)
C22 0.013(3) 0.010(3) 0.012(3) -0.003(3) 0.003(3) -0.002(3)
C23 0.018(4) 0.010(3) 0.011(3) 0.001(3) 0.003(3) 0.002(3)
C24 0.016(4) 0.015(4) 0.018(3) 0.007(3) 0.004(3) 0.002(3)
C25 0.026(4) 0.013(4) 0.018(4) 0.002(3) 0.009(3) -0.003(3)
C26 0.018(3) 0.012(3) 0.009(3) -0.001(3) 0.002(3) 0.002(3)
C31 0.015(3) 0.014(3) 0.012(3) -0.004(3) 0.001(3) 0.001(3)
C32 0.013(3) 0.010(3) 0.019(3) 0.003(3) 0.003(3) 0.001(3)
C33 0.019(4) 0.017(4) 0.016(3) 0.000(3) 0.009(3) -0.003(3)
C34 0.025(4) 0.012(3) 0.024(4) -0.004(3) 0.007(3) -0.002(3)
C35 0.021(4) 0.013(4) 0.018(4) 0.003(3) 0.002(3) -0.002(3)
C36 0.016(3) 0.011(3) 0.014(3) 0.002(3) 0.004(3) 0.002(3)
C41 0.018(4) 0.012(3) 0.022(4) -0.003(3) 0.010(3) -0.003(3)
C42 0.020(4) 0.013(4) 0.016(4) 0.001(3) 0.002(3) -0.001(3)
C43 0.016(4) 0.025(4) 0.018(4) -0.002(3) 0.000(3) 0.000(3)
C44 0.020(4) 0.022(4) 0.026(4) 0.000(3) 0.012(3) -0.004(3)
C45 0.023(4) 0.013(3) 0.021(4) -0.001(3) 0.009(3) -0.003(3)
C46 0.022(4) 0.011(3) 0.017(4) 0.000(3) 0.002(3) 0.000(3)
C151 0.026(4) 0.019(4) 0.019(4) -0.001(3) 0.003(3) -0.006(3)
C152 0.025(4) 0.025(4) 0.014(4) -0.006(3) -0.004(3) -0.005(3)
C153 0.042(5) 0.030(5) 0.023(4) 0.001(3) -0.006(4) -0.008(4)
C154 0.035(5) 0.036(5) 0.020(4) 0.000(3) -0.002(3) -0.013(4)
C155 0.050(5) 0.022(4) 0.033(5) -0.003(3) -0.001(4) -0.001(4)
C156 0.166(12) 0.022(5) 0.036(6) 0.010(4) -0.005(6) 0.007(6)
C157 0.037(5) 0.051(6) 0.039(5) 0.013(4) -0.001(4) -0.003(4)
C158 0.047(6) 0.066(7) 0.053(6) 0.026(5) -0.004(5) -0.026(5)
C251 0.020(4) 0.015(4) 0.028(4) 0.002(3) -0.001(3) -0.001(3)
C252 0.039(5) 0.028(5) 0.078(7) -0.002(5) 0.000(5) -0.020(4)
C253 0.028(4) 0.025(4) 0.037(5) -0.020(4) 0.009(4) -0.007(3)
C254 0.027(5) 0.030(5) 0.169(11) 0.014(6) 0.031(6) -0.011(4)
C255 0.052(6) 0.039(5) 0.075(7) 0.028(5) -0.010(5) -0.019(5)
C256 0.065(7) 0.061(7) 0.096(9) 0.010(6) -0.020(6) -0.008(6)
C257 0.035(5) 0.037(5) 0.094(8) -0.004(5) -0.020(5) -0.001(4)
C258 0.027(4) 0.036(5) 0.039(5) -0.011(4) 0.007(4) -0.003(4)
C351 0.026(4) 0.017(4) 0.022(4) -0.001(3) 0.006(3) -0.009(3)
C352 0.029(4) 0.019(4) 0.039(5) 0.004(3) 0.015(4) -0.007(3)
C353 0.026(4) 0.023(4) 0.052(5) 0.004(4) 0.008(4) -0.002(3)
C354 0.046(5) 0.019(4) 0.058(6) -0.003(4) 0.024(4) -0.015(4)
C355 0.024(4) 0.032(5) 0.052(5) 0.009(4) 0.003(4) -0.010(4)
C356 0.049(6) 0.048(6) 0.039(5) 0.004(4) 0.002(4) 0.007(4)
C357 0.024(4) 0.027(4) 0.043(5) 0.005(4) 0.009(3) -0.005(3)
C358 0.032(5) 0.029(5) 0.047(5) 0.011(4) 0.013(4) 0.005(4)
C451 0.022(4) 0.020(4) 0.021(4) 0.002(3) 0.011(3) -0.001(3)
C452 0.029(4) 0.026(4) 0.015(4) 0.005(3) 0.010(3) 0.002(3)
C453 0.034(4) 0.028(4) 0.017(4) -0.004(3) 0.002(3) -0.001(4)
C454 0.044(5) 0.019(4) 0.031(4) 0.006(3) 0.012(4) 0.005(3)
C455 0.039(5) 0.035(5) 0.024(4) -0.003(4) 0.014(3) -0.012(4)
C456 0.035(5) 0.041(5) 0.025(4) -0.004(4) 0.009(4) -0.005(4)
C457 0.037(5) 0.036(5) 0.052(5) -0.020(4) -0.004(4) 0.011(4)
C458 0.076(7) 0.019(4) 0.031(5) 0.003(4) -0.001(4) 0.002(4)
C5 0.036(6) 0.096(9) 0.055(6) 0.002(6) -0.009(5) -0.020(6)
C6 0.055(7) 0.087(9) 0.064(7) -0.002(6) 0.010(5) 0.008(6)
C7 0.051(7) 0.095(9) 0.077(8) -0.007(7) 0.012(6) -0.003(6)
C8 0.061(7) 0.086(8) 0.035(5) 0.002(5) 0.007(5) -0.010(6)
C9 0.053(6) 0.083(8) 0.049(6) -0.002(6) 0.012(5) -0.021(6)
C10 0.094(9) 0.083(9) 0.056(7) 0.010(6) 0.020(6) 0.014(7)

loop_
_atom_site_label
_atom_site_type_symbol
_atom_site_thermal_displace_type
_atom_site_fract_x
_atom_site_fract_y
_atom_site_fract_z
_atom_site_occupancy
_atom_site_U_iso_or_equiv
Ti1 Ti Uani 0.04279(7) 0.63843(5) 0.42389(5) 1.000 0.0150(3)
Ti2 Ti Uani -0.13320(7) 0.68309(5) 0.34922(5) 1.000 0.0140(3)
Ti3 Ti Uani 0.18378(7) 0.58955(5) 0.34681(5) 1.000 0.0156(3)
Cl1 Cl Uani 0.04505(11) 0.71416(7) 0.48747(7) 1.000 0.0209(5)
Cl2 Cl Uani 0.07093(11) 0.56785(7) 0.49121(7) 1.000 0.0221(5)
Cl3 Cl Uani 0.15483(11) 0.53103(7) 0.26817(7) 1.000 0.0207(5)
Cl4 Cl Uani 0.25595(11) 0.52509(8) 0.40795(7) 1.000 0.0262(6)
Cl5 Cl Uani -0.14189(11) 0.73881(7) 0.26887(7) 1.000 0.0195(5)
Cl6 Cl Uani -0.17801(11) 0.74925(7) 0.41055(7) 1.000 0.0236(5)
S1 S Uani -0.09145(10) 0.59786(7) 0.27445(6) 1.000 0.0135(5)
S2 S Uani 0.10777(10) 0.67101(7) 0.26981(6) 1.000 0.0140(5)
O1 O Uani -0.0823(3) 0.62323(18) 0.40835(17) 1.000 0.0140(12)
O2 O Uani 0.1600(2) 0.65231(18) 0.40415(17) 1.000 0.0137(12)
O11 O Uani -0.2352(3) 0.64251(18) 0.32953(16) 1.000 0.0157(12)
O21 O Uani 0.0595(3) 0.57640(18) 0.36196(17) 1.000 0.0137(12)
O31 O Uani -0.0033(3) 0.69718(17) 0.35966(16) 1.000 0.0128(12)
O41 O Uani 0.2758(3) 0.62852(19) 0.32213(17) 1.000 0.0172(14)
C1 C Uani -0.1353(4) 0.5775(3) 0.4338(3) 1.000 0.018(2)
C2 C Uani -0.1604(4) 0.6025(3) 0.4889(3) 1.000 0.022(2)
C3 C Uani 0.2235(4) 0.6969(3) 0.4287(3) 1.000 0.025(2)
C4 C Uani 0.2703(5) 0.6749(4) 0.4850(3) 1.000 0.040(3)
C11 C Uani -0.2034(4) 0.5871(3) 0.2482(2) 1.000 0.0119(17)
C12 C Uani -0.2644(4) 0.6096(3) 0.2820(3) 1.000 0.017(2)
C13 C Uani -0.3521(4) 0.6002(3) 0.2660(3) 1.000 0.020(2)
C14 C Uani -0.3785(4) 0.5697(3) 0.2153(3) 1.000 0.022(2)
C15 C Uani -0.3192(4) 0.5488(3) 0.1795(3) 1.000 0.016(2)
C16 C Uani -0.2308(4) 0.5580(3) 0.1981(3) 1.000 0.0154(19)
C21 C Uani -0.0681(4) 0.5285(3) 0.3132(3) 1.000 0.0134(17)
C22 C Uani 0.0082(4) 0.5252(3) 0.3513(2) 1.000 0.0116(17)
C23 C Uani 0.0295(4) 0.4721(3) 0.3791(2) 1.000 0.0129(19)
C24 C Uani -0.0234(4) 0.4218(3) 0.3703(3) 1.000 0.016(2)
C25 C Uani -0.1004(4) 0.4236(3) 0.3325(3) 1.000 0.019(2)
C26 C Uani -0.1217(4) 0.4784(3) 0.3040(2) 1.000 0.0130(17)
C31 C Uani 0.0999(4) 0.7421(3) 0.3044(2) 1.000 0.0137(17)
C32 C Uani 0.0425(4) 0.7474(3) 0.3451(3) 1.000 0.0139(17)
C33 C Uani 0.0329(4) 0.8028(3) 0.3707(3) 1.000 0.017(2)
C34 C Uani 0.0805(4) 0.8533(3) 0.3554(3) 1.000 0.020(2)
C35 C Uani 0.1362(4) 0.8489(3) 0.3152(3) 1.000 0.017(2)
C36 C Uani 0.1465(4) 0.7927(3) 0.2903(2) 1.000 0.0135(17)
C41 C Uani 0.2071(4) 0.6791(3) 0.2401(3) 1.000 0.017(2)
C42 C Uani 0.2819(4) 0.6576(3) 0.2728(3) 1.000 0.016(2)
C43 C Uani 0.3629(4) 0.6658(3) 0.2530(3) 1.000 0.020(2)
C44 C Uani 0.3665(4) 0.6937(3) 0.2017(3) 1.000 0.022(2)
C45 C Uani 0.2909(4) 0.7140(3) 0.1663(3) 1.000 0.019(2)
C46 C Uani 0.2109(4) 0.7068(3) 0.1875(3) 1.000 0.017(2)
C151 C Uani -0.3484(4) 0.5156(3) 0.1234(3) 1.000 0.021(2)
C152 C Uani -0.3075(4) 0.5439(3) 0.0729(3) 1.000 0.022(2)
C153 C Uani -0.3360(5) 0.6059(3) 0.0481(3) 1.000 0.033(3)
C154 C Uani -0.4480(5) 0.5094(3) 0.1115(3) 1.000 0.031(3)
C155 C Uani -0.3118(5) 0.4504(3) 0.1304(3) 1.000 0.036(3)
C156 C Uani -0.3424(8) 0.6546(4) 0.0926(4) 1.000 0.076(5)
C157 C Uani -0.4245(5) 0.6023(4) 0.0086(3) 1.000 0.043(3)
C158 C Uani -0.2676(6) 0.6238(4) 0.0089(4) 1.000 0.056(4)
C251 C Uani -0.1627(4) 0.3695(3) 0.3214(3) 1.000 0.021(2)
C252 C Uani -0.1701(5) 0.3541(4) 0.2569(4) 1.000 0.049(3)
C253 C Uani -0.0963(5) 0.3230(3) 0.2293(3) 1.000 0.030(3)
C254 C Uani -0.2517(6) 0.3891(4) 0.3316(5) 1.000 0.074(4)
C255 C Uani -0.1357(6) 0.3160(4) 0.3588(4) 1.000 0.057(3)
C256 C Uani -0.1259(7) 0.3356(5) 0.1655(5) 1.000 0.077(4)
C257 C Uani -0.0924(5) 0.2547(4) 0.2347(4) 1.000 0.058(4)
C258 C Uani -0.0057(5) 0.3490(3) 0.2448(3) 1.000 0.034(3)
C351 C Uani 0.1880(4) 0.9028(3) 0.2960(3) 1.000 0.021(2)
C352 C Uani 0.1627(5) 0.9126(3) 0.2300(3) 1.000 0.028(3)
C353 C Uani 0.0740(5) 0.9370(3) 0.2035(3) 1.000 0.033(3)
C354 C Uani 0.1754(5) 0.9606(3) 0.3302(4) 1.000 0.040(3)
C355 C Uani 0.2851(5) 0.8869(3) 0.3040(3) 1.000 0.036(3)
C356 C Uani 0.0660(5) 0.9199(4) 0.1397(3) 1.000 0.046(3)
C357 C Uani -0.0046(5) 0.9110(3) 0.2280(3) 1.000 0.031(3)
C358 C Uani 0.0686(5) 1.0067(3) 0.2048(3) 1.000 0.035(3)
C451 C Uani 0.2929(4) 0.7432(3) 0.1080(3) 1.000 0.020(2)
C452 C Uani 0.2401(4) 0.7072(3) 0.0609(3) 1.000 0.023(2)
C453 C Uani 0.2557(5) 0.6393(3) 0.0484(3) 1.000 0.026(2)
C454 C Uani 0.2499(5) 0.8060(3) 0.1090(3) 1.000 0.031(3)
C455 C Uani 0.3861(5) 0.7554(3) 0.0948(3) 1.000 0.032(3)
C456 C Uani 0.1919(5) 0.6243(3) -0.0056(3) 1.000 0.033(3)
C457 C Uani 0.3481(5) 0.6253(4) 0.0367(3) 1.000 0.043(3)
C458 C Uani 0.2311(6) 0.5982(3) 0.0961(3) 1.000 0.043(3)
C5 C Uani 0.0213(6) 0.4249(5) 0.9132(4) 1.000 0.064(4)
C6 C Uani 0.0049(6) 0.4831(5) 0.8790(4) 1.000 0.069(4)
C7 C Uani -0.0184(6) 0.5373(5) 0.9133(5) 1.000 0.074(5)
C8 C Uani 0.0356(6) 0.3700(5) 0.8803(4) 1.000 0.061(4)
C9 C Uani 0.0381(6) 0.3098(5) 0.9132(4) 1.000 0.061(4)
C10 C Uani 0.0593(7) 0.2571(5) 0.8793(4) 1.000 0.077(5)
H1521 H Uiso -0.24340 0.54700 0.08570 1.000 0.0256
H1522 H Uiso -0.31780 0.51450 0.04080 1.000 0.0256
H1541 H Uiso -0.46400 0.48760 0.07470 1.000 0.0366
H1542 H Uiso -0.47510 0.55050 0.10910 1.000 0.0366
H1543 H Uiso -0.46970 0.48610 0.14300 1.000 0.0366
H1551 H Uiso -0.32930 0.42710 0.09460 1.000 0.0418
H1552 H Uiso -0.33550 0.43020 0.16280 1.000 0.0418
H1553 H Uiso -0.24670 0.45200 0.13810 1.000 0.0418
H1561 H Uiso -0.36110 0.69340 0.07330 1.000 0.0899
H1562 H Uiso -0.38580 0.64210 0.11800 1.000 0.0899
H11 H Uiso -0.18900 0.56850 0.40700 1.000 0.0208
H1563 H Uiso -0.28410 0.66010 0.11550 1.000 0.0899
H12 H Uiso -0.10070 0.53950 0.44150 1.000 0.0208
H1571 H Uiso -0.44080 0.64340 -0.00670 1.000 0.0509
H1572 H Uiso -0.47060 0.58700 0.03080 1.000 0.0509
H1573 H Uiso -0.41850 0.57410 -0.02370 1.000 0.0509
H1581 H Uiso -0.28330 0.66410 -0.00860 1.000 0.0660
H1582 H Uiso -0.20900 0.62590 0.03160 1.000 0.0660
H1583 H Uiso -0.26730 0.59280 -0.02180 1.000 0.0660
H2521 H Uiso -0.18150 0.39320 0.23620 1.000 0.0573
H2522 H Uiso -0.22210 0.32720 0.24870 1.000 0.0573
H2541 H Uiso -0.29280 0.35420 0.32430 1.000 0.0904
H21 H Uiso -0.19630 0.57200 0.50660 1.000 0.0277
H2542 H Uiso -0.25020 0.40300 0.37160 1.000 0.0904
H22 H Uiso -0.19480 0.64040 0.48100 1.000 0.0277
H2543 H Uiso -0.27140 0.42280 0.30490 1.000 0.0904
H23 H Uiso -0.10650 0.61150 0.51550 1.000 0.0277
H2551 H Uiso -0.17840 0.28250 0.34970 1.000 0.0663
H2552 H Uiso -0.13450 0.32800 0.39950 1.000 0.0663
H2553 H Uiso -0.07650 0.30240 0.35180 1.000 0.0663
H2561 H Uiso -0.08310 0.31750 0.14240 1.000 0.0877
H2562 H Uiso -0.12930 0.38010 0.15920 1.000 0.0877
H2563 H Uiso -0.18460 0.31710 0.15450 1.000 0.0877
H2571 H Uiso -0.04300 0.23910 0.21570 1.000 0.0663
H2572 H Uiso -0.08350 0.24340 0.27590 1.000 0.0663
H31 H Uiso 0.19260 0.73550 0.43490 1.000 0.0305
H2573 H Uiso -0.14830 0.23700 0.21620 1.000 0.0663
H32 H Uiso 0.26710 0.70410 0.40170 1.000 0.0305
H2581 H Uiso 0.03670 0.32570 0.22480 1.000 0.0402
H2582 H Uiso -0.00540 0.39230 0.23300 1.000 0.0402
H2583 H Uiso 0.01110 0.34600 0.28680 1.000 0.0402
H3521 H Uiso 0.20720 0.94110 0.21820 1.000 0.0348
H3522 H Uiso 0.16930 0.87230 0.21200 1.000 0.0348
H3541 H Uiso 0.21030 0.99410 0.31620 1.000 0.0486
H3542 H Uiso 0.19560 0.95310 0.37140 1.000 0.0486
H3543 H Uiso 0.11240 0.97190 0.32530 1.000 0.0486
H3551 H Uiso 0.31930 0.92170 0.29170 1.000 0.0438
H41 H Uiso 0.31330 0.70610 0.50100 1.000 0.0480
H3552 H Uiso 0.30450 0.87810 0.34510 1.000 0.0438
H42 H Uiso 0.22690 0.66780 0.51220 1.000 0.0480
H3553 H Uiso 0.29520 0.85050 0.28080 1.000 0.0438
H43 H Uiso 0.30140 0.63630 0.47900 1.000 0.0480
H3561 H Uiso 0.00900 0.93470 0.11990 1.000 0.0545
H3562 H Uiso 0.11470 0.93880 0.12210 1.000 0.0545
H3563 H Uiso 0.06900 0.87490 0.13590 1.000 0.0545
H3571 H Uiso -0.05910 0.92940 0.20820 1.000 0.0375
H3572 H Uiso 0.00040 0.92000 0.26950 1.000 0.0375
H3573 H Uiso -0.00640 0.86620 0.22220 1.000 0.0375
H3581 H Uiso 0.00950 1.01980 0.18700 1.000 0.0429
H3582 H Uiso 0.07870 1.02100 0.24500 1.000 0.0429
H3583 H Uiso 0.11390 1.02420 0.18300 1.000 0.0429
H4521 H Uiso 0.24660 0.72910 0.02490 1.000 0.0278
H4522 H Uiso 0.17820 0.71000 0.06880 1.000 0.0278
H4541 H Uiso 0.25050 0.82610 0.07130 1.000 0.0380
H4542 H Uiso 0.28300 0.83140 0.13930 1.000 0.0380
H4543 H Uiso 0.18840 0.80140 0.11700 1.000 0.0380
H4551 H Uiso 0.38360 0.77440 0.05640 1.000 0.0394
H4552 H Uiso 0.41630 0.78310 0.12410 1.000 0.0394
H4553 H Uiso 0.41860 0.71630 0.09510 1.000 0.0394
H4561 H Uiso 0.19870 0.58090 -0.01600 1.000 0.0406
H4562 H Uiso 0.20520 0.65060 -0.03770 1.000 0.0406
H4563 H Uiso 0.13070 0.63170 0.00210 1.000 0.0406
H4571 H Uiso 0.35340 0.58120 0.02910 1.000 0.0504
H4572 H Uiso 0.36110 0.64890 0.00280 1.000 0.0504
H4573 H Uiso 0.39010 0.63680 0.07050 1.000 0.0504
H4581 H Uiso 0.24200 0.55510 0.08650 1.000 0.0501
H4582 H Uiso 0.26720 0.60900 0.13270 1.000 0.0501
H4583 H Uiso 0.16800 0.60370 0.10000 1.000 0.0501
H131 H Uiso -0.39600 0.61500 0.29030 1.000 0.0238
H141 H Uiso -0.44210 0.56240 0.20400 1.000 0.0260
H161 H Uiso -0.18640 0.54300 0.17430 1.000 0.0189
H231 H Uiso 0.08450 0.46960 0.40630 1.000 0.0156
H241 H Uiso -0.00640 0.38350 0.39140 1.000 0.0197
H261 H Uiso -0.17650 0.48130 0.27670 1.000 0.0157
H331 H Uiso -0.00780 0.80710 0.40000 1.000 0.0212
H341 H Uiso 0.07340 0.89300 0.37440 1.000 0.0246
H361 H Uiso 0.18830 0.78850 0.26170 1.000 0.0163
H431 H Uiso 0.41760 0.65140 0.27610 1.000 0.0237
H441 H Uiso 0.42480 0.70020 0.18870 1.000 0.0274
H461 H Uiso 0.15610 0.72170 0.16470 1.000 0.0202
H51 H Uiso 0.07410 0.43110 0.94160 1.000 0.0745
H52 H Uiso -0.03040 0.41740 0.93350 1.000 0.0745
H61 H Uiso 0.05910 0.49320 0.86190 1.000 0.0821
H62 H Uiso -0.04390 0.47590 0.84790 1.000 0.0821
H71 H Uiso -0.02800 0.57320 0.88780 1.000 0.0892
H72 H Uiso 0.03000 0.54560 0.94420 1.000 0.0892
H73 H Uiso -0.07300 0.52830 0.93020 1.000 0.0892
H81 H Uiso 0.09260 0.37470 0.86510 1.000 0.0729
H82 H Uiso -0.01250 0.36750 0.84800 1.000 0.0729
H91 H Uiso 0.08300 0.31320 0.94730 1.000 0.0736
H92 H Uiso -0.02050 0.30310 0.92570 1.000 0.0736
H101 H Uiso 0.06030 0.21940 0.90260 1.000 0.0998
H102 H Uiso 0.11840 0.26280 0.86630 1.000 0.0998
H103 H Uiso 0.01490 0.25260 0.84480 1.000 0.0998

loop_
_atom_type_symbol
_atom_type_description
_atom_type_scat_dispersion_real
_atom_type_scat_dispersion_imag
_atom_type_scat_source
Ti Ti 0.2776 0.4457 'International Tables Vol C Tables 4.2.6.8 and 6.1.1.4'
S S 0.1246 0.1234 'International Tables Vol C Tables 4.2.6.8 and 6.1.1.4'
O O 0.0106 0.0060 'International Tables Vol C Tables 4.2.6.8 and 6.1.1.4'
Cl Cl 0.1484 0.1585 'International Tables Vol C Tables 4.2.6.8 and 6.1.1.4'
H H 0.0000 0.0000 'International Tables Vol C Tables 4.2.6.8 and 6.1.1.4'
C C 0.0033 0.0016 'International Tables Vol C Tables 4.2.6.8 and 6.1.1.4'

loop_
_geom_angle_atom_site_label_1
_geom_angle_atom_site_label_2
_geom_angle_atom_site_label_3
_geom_angle
_geom_angle_publ_flag
Cl1 Ti1 Cl2 93.27(8) yes
Cl1 Ti1 O1 100.66(14) yes
Cl1 Ti1 O2 96.18(14) yes
Cl1 Ti1 O21 170.15(15) yes
Cl1 Ti1 O31 89.97(12) yes
Cl2 Ti1 O1 96.46(14) yes
Cl2 Ti1 O2 100.29(14) yes
Cl2 Ti1 O21 90.72(13) yes
Cl2 Ti1 O31 170.55(15) yes
O1 Ti1 O2 155.46(18) yes
O1 Ti1 O21 87.82(18) yes
O1 Ti1 O31 74.20(18) yes
O2 Ti1 O21 74.23(18) yes
O2 Ti1 O31 88.17(18) yes
O21 Ti1 O31 87.51(16) yes
Cl5 Ti2 Cl6 101.59(8) yes
Cl5 Ti2 S1 79.78(7) yes
Cl5 Ti2 O1 157.19(15) yes
Cl5 Ti2 O11 95.53(14) yes
Cl5 Ti2 O31 88.31(13) yes
Cl6 Ti2 S1 175.30(8) yes
Cl6 Ti2 O1 95.98(14) yes
Cl6 Ti2 O11 99.15(15) yes
Cl6 Ti2 O31 101.87(13) yes
S1 Ti2 O1 83.88(13) yes
S1 Ti2 O11 76.20(14) yes
S1 Ti2 O31 82.63(12) yes
O1 Ti2 O11 95.92(19) yes
O1 Ti2 O31 73.82(18) yes
O11 Ti2 O31 157.41(18) yes
Cl3 Ti3 Cl4 101.49(8) yes
Cl3 Ti3 S2 78.68(7) yes
Cl3 Ti3 O2 156.47(12) yes
Cl3 Ti3 O21 88.35(13) yes
Cl3 Ti3 O41 94.98(15) yes
Cl4 Ti3 S2 175.56(8) yes
Cl4 Ti3 O2 97.01(13) yes
Cl4 Ti3 O21 101.61(13) yes
Cl4 Ti3 O41 99.47(15) yes
S2 Ti3 O2 83.99(13) yes
S2 Ti3 O21 82.83(13) yes
S2 Ti3 O41 76.11(15) yes
O2 Ti3 O21 73.69(15) yes
O2 Ti3 O41 96.19(17) yes
O21 Ti3 O41 157.55(19) yes
Ti2 S1 C11 91.1(2) yes
Ti2 S1 C21 107.9(2) yes
C11 S1 C21 100.8(3) yes
Ti3 S2 C31 108.92(18) yes
Ti3 S2 C41 90.6(2) yes
C31 S2 C41 101.9(3) yes
Ti1 O1 Ti2 108.0(2) yes
Ti1 O1 C1 129.0(4) yes
Ti2 O1 C1 123.1(4) yes
Ti1 O2 Ti3 107.99(18) yes
Ti1 O2 C3 127.5(4) yes
Ti3 O2 C3 124.4(3) yes
Ti2 O11 C12 131.0(4) yes
Ti1 O21 Ti3 103.9(2) yes
Ti1 O21 C22 123.8(4) yes
Ti3 O21 C22 128.3(4) yes
Ti1 O31 Ti2 103.82(19) yes
Ti1 O31 C32 123.4(4) yes
Ti2 O31 C32 128.8(4) yes
Ti3 O41 C42 130.4(4) yes
O1 C1 C2 108.6(5) yes
O2 C3 C4 110.8(6) yes
S1 C11 C12 116.6(4) yes
S1 C11 C16 123.1(5) yes
C12 C11 C16 120.3(6) no
O11 C12 C11 118.9(5) yes
O11 C12 C13 121.1(6) yes
C11 C12 C13 120.0(6) no
C12 C13 C14 118.7(6) no
C13 C14 C15 122.6(6) no
C14 C15 C16 116.7(6) no
C14 C15 C151 122.5(6) no
C16 C15 C151 120.7(6) no
C11 C16 C15 121.6(6) no
S1 C21 C22 118.3(5) yes
S1 C21 C26 121.6(5) yes
C22 C21 C26 120.1(6) no
O21 C22 C21 119.5(6) yes
O21 C22 C23 121.1(5) yes
C21 C22 C23 119.3(6) no
C22 C23 C24 121.2(6) no
C23 C24 C25 120.9(6) no
C24 C25 C26 117.5(6) no
C24 C25 C251 123.5(6) no
C26 C25 C251 119.0(6) no
C21 C26 C25 121.0(6) no
S2 C31 C32 118.5(5) yes
S2 C31 C36 122.0(4) yes
C32 C31 C36 119.4(6) no
O31 C32 C31 119.7(6) yes
O31 C32 C33 121.0(6) yes
C31 C32 C33 119.4(6) no
C32 C33 C34 120.0(6) no
C33 C34 C35 121.2(6) no
C34 C35 C36 118.3(6) no
C34 C35 C351 123.3(6) no
C36 C35 C351 118.3(6) no
C31 C36 C35 121.6(5) no
S2 C41 C42 116.4(5) yes
S2 C41 C46 122.3(5) yes
C42 C41 C46 121.4(6) no
O41 C42 C41 120.1(6) yes
O41 C42 C43 121.0(6) yes
C41 C42 C43 118.9(6) no
C42 C43 C44 119.6(6) no
C43 C44 C45 122.8(6) no
C44 C45 C46 116.7(6) no
C44 C45 C451 123.8(6) no
C46 C45 C451 119.5(6) no
C41 C46 C45 120.6(6) no
O1 C1 H12 109.75 no
C2 C1 H11 109.72 no
C2 C1 H12 109.85 no
H11 C1 H12 109.29 no
O1 C1 H11 109.64 no
C1 C2 H21 109.43 no
C1 C2 H22 109.53 no
H22 C2 H23 109.45 no
H21 C2 H23 109.46 no
C1 C2 H23 109.40 no
H21 C2 H22 109.55 no
C4 C3 H31 109.21 no
O2 C3 H32 109.08 no
C4 C3 H32 109.23 no
H31 C3 H32 109.42 no
O2 C3 H31 109.04 no
C3 C4 H41 109.42 no
H41 C4 H43 109.59 no
H42 C4 H43 109.40 no
C3 C4 H43 109.50 no
H41 C4 H42 109.43 no
C3 C4 H42 109.48 no
C12 C13 H131 120.62 no
C14 C13 H131 120.64 no
C13 C14 H141 118.67 no
C15 C14 H141 118.76 no
C15 C16 H161 119.26 no
C11 C16 H161 119.11 no
C24 C23 H231 119.41 no
C22 C23 H231 119.39 no
C23 C24 H241 119.56 no
C25 C24 H241 119.50 no
C25 C26 H261 119.54 no
C21 C26 H261 119.42 no
C34 C33 H331 119.92 no
C32 C33 H331 120.08 no
C33 C34 H341 119.29 no
C35 C34 H341 119.46 no
C31 C36 H361 119.13 no
C35 C36 H361 119.27 no
C44 C43 H431 120.14 no
C42 C43 H431 120.31 no
C43 C44 H441 118.57 no
C45 C44 H441 118.60 no
C45 C46 H461 119.61 no
C41 C46 H461 119.81 no
C152 C151 C154 113.0(6) no
C152 C151 C155 106.2(5) no
C15 C151 C152 111.7(5) no
C15 C151 C154 112.3(5) no
C15 C151 C155 106.8(5) no
C154 C151 C155 106.3(5) no
C151 C152 C153 122.0(6) no
C156 C153 C158 110.2(7) no
C152 C153 C156 114.1(6) no
C152 C153 C157 111.8(6) no
C152 C153 C158 105.9(6) no
C156 C153 C157 108.9(7) no
C157 C153 C158 105.5(6) no
C6 C5 C8 116.1(8) no
C5 C6 C7 114.7(8) no
C5 C8 C9 116.1(8) no
C8 C9 C10 113.6(8) no
C25 C251 C252 107.7(6) no
C25 C251 C254 108.5(6) no
C25 C251 C255 113.0(6) no
C254 C251 C255 109.0(7) no
C252 C251 C255 112.7(6) no
C252 C251 C254 105.6(7) no
C153 C152 H1521 106.25 no
C151 C152 H1522 106.46 no
C151 C152 H1521 106.17 no
C153 C152 H1522 106.28 no
H1521 C152 H1522 109.34 no
C251 C252 C253 123.2(7) no
C256 C253 C257 105.4(7) no
C252 C253 C256 101.0(7) no
C252 C253 C257 115.5(6) no
C252 C253 C258 116.0(6) no
C256 C253 C258 108.5(7) no
C257 C253 C258 109.4(6) no
H1541 C154 H1542 109.49 no
H1541 C154 H1543 109.48 no
H1542 C154 H1543 109.46 no
C151 C154 H1542 109.42 no
C151 C154 H1543 109.45 no
C151 C154 H1541 109.52 no
C151 C155 H1551 109.45 no
C151 C155 H1552 109.52 no
H1551 C155 H1553 109.28 no
C151 C155 H1553 109.37 no
H1551 C155 H1552 109.62 no
H1552 C155 H1553 109.59 no
H1562 C156 H1563 109.67 no
C153 C156 H1562 109.33 no
C153 C156 H1563 109.23 no
H1561 C156 H1562 109.73 no
H1561 C156 H1563 109.46 no
C153 C156 H1561 109.41 no
C153 C157 H1572 109.42 no
C153 C157 H1573 109.35 no
H1571 C157 H1573 109.47 no
H1572 C157 H1573 109.51 no
H1571 C157 H1572 109.63 no
C153 C157 H1571 109.46 no
C153 C158 H1582 109.46 no
C153 C158 H1583 109.18 no
H1581 C158 H1582 109.82 no
H1581 C158 H1583 109.45 no
H1582 C158 H1583 109.71 no
C153 C158 H1581 109.21 no
C6 C5 H51 107.96 no
C8 C5 H52 107.53 no
H51 C5 H52 109.52 no
C8 C5 H51 107.72 no
C6 C5 H52 107.89 no
C5 C6 H62 108.46 no
C5 C6 H61 108.19 no
H61 C6 H62 109.26 no
C7 C6 H61 107.97 no
C7 C6 H62 108.23 no
C6 C7 H72 109.41 no
C6 C7 H73 109.12 no
H71 C7 H72 109.80 no
H71 C7 H73 109.46 no
H72 C7 H73 109.66 no
C6 C7 H71 109.37 no
C9 C8 H82 107.95 no
C5 C8 H82 107.67 no
C5 C8 H81 107.66 no
C9 C8 H81 107.81 no
H81 C8 H82 109.55 no
C10 C9 H91 108.67 no
C10 C9 H92 108.47 no
H91 C9 H92 109.53 no
C8 C9 H92 108.23 no
C8 C9 H91 108.32 no
H101 C10 H102 108.80 no
C9 C10 H101 110.32 no
C9 C10 H103 110.21 no
C9 C10 H102 109.89 no
H101 C10 H103 109.16 no
H102 C10 H103 108.43 no
C35 C351 C352 109.1(5) no
C35 C351 C354 112.5(6) no
C35 C351 C355 109.0(5) no
C352 C351 C354 112.1(6) no
C352 C351 C355 105.7(6) no
C354 C351 C355 108.3(6) no
C351 C352 C353 123.4(6) no
C251 C252 H2521 106.21 no
C251 C252 H2522 106.14 no
C253 C252 H2521 105.72 no
C253 C252 H2522 105.76 no
H2521 C252 H2522 109.44 no
C356 C353 C358 105.4(6) no
C357 C353 C358 108.7(6) no
C352 C353 C358 113.0(6) no
C352 C353 C356 105.7(6) no
C352 C353 C357 115.3(6) no
C356 C353 C357 108.1(6) no
C251 C254 H2543 109.10 no
C251 C254 H2541 109.05 no
C251 C254 H2542 109.54 no
H2541 C254 H2542 109.91 no
H2541 C254 H2543 109.27 no
H2542 C254 H2543 109.94 no
H2551 C255 H2553 109.65 no
H2552 C255 H2553 109.66 no
C251 C255 H2553 109.32 no
C251 C255 H2551 109.29 no
H2551 C255 H2552 109.67 no
C251 C255 H2552 109.23 no
C253 C256 H2561 109.28 no
C253 C256 H2562 109.13 no
C253 C256 H2563 109.07 no
H2561 C256 H2562 109.95 no
H2561 C256 H2563 109.72 no
H2562 C256 H2563 109.67 no
C253 C257 H2571 109.35 no
C253 C257 H2572 109.29 no
H2571 C257 H2573 109.67 no
C253 C257 H2573 109.32 no
H2571 C257 H2572 109.66 no
H2572 C257 H2573 109.54 no
H2581 C258 H2582 109.59 no
C253 C258 H2581 109.35 no
H2581 C258 H2583 109.59 no
H2582 C258 H2583 109.47 no
C253 C258 H2583 109.36 no
C253 C258 H2582 109.48 no
C452 C451 C455 111.8(6) no
C454 C451 C455 105.2(5) no
C452 C451 C454 106.9(5) no
C45 C451 C452 111.8(5) no
C45 C451 C454 108.0(5) no
C45 C451 C455 112.7(5) no
H3521 C352 H3522 109.39 no
C451 C452 C453 124.3(6) no
C351 C352 H3521 105.75 no
C353 C352 H3522 105.91 no
C353 C352 H3521 106.00 no
C351 C352 H3522 105.94 no
C452 C453 C458 111.9(6) no
C456 C453 C458 106.9(6) no
C457 C453 C458 109.9(6) no
C456 C453 C457 108.7(6) no
C452 C453 C456 105.4(6) no
C452 C453 C457 113.8(6) no
C351 C354 H3542 109.35 no
C351 C354 H3541 109.36 no
H3542 C354 H3543 109.50 no
H3541 C354 H3543 109.67 no
C351 C354 H3543 109.50 no
H3541 C354 H3542 109.44 no
C351 C355 H3552 109.45 no
C351 C355 H3553 109.69 no
H3551 C355 H3552 109.26 no
H3551 C355 H3553 109.59 no
C351 C355 H3551 109.55 no
H3552 C355 H3553 109.30 no
H3561 C356 H3563 109.37 no
H3562 C356 H3563 109.44 no
H3561 C356 H3562 109.51 no
C353 C356 H3561 109.54 no
C353 C356 H3562 109.58 no
C353 C356 H3563 109.39 no
H3571 C357 H3573 109.42 no
H3572 C357 H3573 109.31 no
C353 C357 H3572 109.57 no
C353 C357 H3573 109.32 no
C353 C357 H3571 109.49 no
H3571 C357 H3572 109.71 no
C353 C358 H3581 109.26 no
C353 C358 H3582 109.48 no
C353 C358 H3583 109.45 no
H3581 C358 H3582 109.56 no
H3581 C358 H3583 109.44 no
H3582 C358 H3583 109.64 no
C451 C452 H4522 105.50 no
C453 C452 H4521 105.73 no
C451 C452 H4521 105.68 no
H4521 C452 H4522 109.46 no
C453 C452 H4522 105.71 no
H4541 C454 H4543 109.44 no
H4541 C454 H4542 109.26 no
C451 C454 H4541 109.52 no
H4542 C454 H4543 109.50 no
C451 C454 H4543 109.53 no
C451 C454 H4542 109.58 no
C451 C455 H4552 109.54 no
C451 C455 H4551 109.32 no
H4551 C455 H4552 109.66 no
H4551 C455 H4553 109.37 no
C451 C455 H4553 109.28 no
H4552 C455 H4553 109.66 no
C453 C456 H4562 109.44 no
C453 C456 H4563 109.40 no
C453 C456 H4561 109.47 no
H4561 C456 H4562 109.44 no
H4561 C456 H4563 109.50 no
H4562 C456 H4563 109.57 no
C453 C457 H4573 109.40 no
H4571 C457 H4572 109.64 no
H4571 C457 H4573 109.53 no
C453 C457 H4571 109.43 no
C453 C457 H4572 109.26 no
H4572 C457 H4573 109.57 no
H4581 C458 H4583 109.40 no
H4582 C458 H4583 109.57 no
C453 C458 H4581 109.41 no
C453 C458 H4582 109.52 no
C453 C458 H4583 109.41 no
H4581 C458 H4582 109.51 no

loop_
_geom_bond_atom_site_label_1
_geom_bond_atom_site_label_2
_geom_bond_distance
_geom_bond_publ_flag
Ti1 Cl1 2.252(2) yes
Ti1 Cl2 2.237(2) yes
Ti1 O1 1.953(5) yes
Ti1 O2 1.955(3) yes
Ti1 O21 2.051(4) yes
Ti1 O31 2.060(4) yes
Ti2 Cl5 2.260(2) yes
Ti2 Cl6 2.236(2) yes
Ti2 S1 2.723(2) yes
Ti2 O1 2.016(4) yes
Ti2 O11 1.825(5) yes
Ti2 O31 2.019(5) yes
Ti3 Cl3 2.268(2) yes
Ti3 Cl4 2.230(2) yes
Ti3 S2 2.725(2) yes
Ti3 O2 2.011(4) yes
Ti3 O21 2.022(5) yes
Ti3 O41 1.824(5) yes
S1 C11 1.781(6) yes
S1 C21 1.803(7) yes
S2 C31 1.786(6) yes
S2 C41 1.780(7) yes
O1 C1 1.479(8) yes
O2 C3 1.461(8) yes
O11 C12 1.370(8) yes
O21 C22 1.389(8) yes
O31 C32 1.386(8) yes
O41 C42 1.349(8) yes
C1 C2 1.515(10) no
C3 C4 1.516(10) no
C11 C12 1.405(9) no
C11 C16 1.371(9) no
C12 C13 1.378(9) no
C13 C14 1.394(10) no
C14 C15 1.406(9) no
C15 C16 1.398(9) no
C15 C151 1.537(10) no
C21 C22 1.395(9) no
C21 C26 1.386(9) no
C22 C23 1.368(9) no
C23 C24 1.382(9) no
C24 C25 1.398(9) no
C25 C26 1.407(9) no
C25 C251 1.539(9) no
C31 C32 1.398(9) no
C31 C36 1.396(9) no
C32 C33 1.385(9) no
C33 C34 1.412(9) no
C34 C35 1.368(9) no
C35 C36 1.395(9) no
C35 C351 1.539(9) no
C41 C42 1.393(9) no
C41 C46 1.398(10) no
C42 C43 1.406(9) no
C43 C44 1.372(10) no
C44 C45 1.423(9) no
C45 C46 1.404(9) no
C45 C451 1.530(10) no
C1 H12 1.0015 no
C1 H11 1.0000 no
C2 H23 0.9998 no
C2 H21 1.0002 no
C2 H22 0.9986 no
C3 H31 0.9993 no
C3 H32 1.0005 no
C4 H41 0.9999 no
C4 H42 1.0013 no
C4 H43 0.9999 no
C13 H131 1.0005 no
C14 H141 0.9999 no
C16 H161 1.0000 no
C23 H231 1.0020 no
C24 H241 1.0026 no
C26 H261 1.0014 no
C33 H331 1.0002 no
C34 H341 1.0002 no
C36 H361 0.9996 no
C43 H431 1.0002 no
C44 H441 1.0005 no
C46 H461 1.0019 no
C151 C155 1.552(9) no
C151 C152 1.556(10) no
C151 C154 1.538(10) no
C152 C153 1.536(10) no
C153 C156 1.521(12) no
C153 C157 1.560(11) no
C153 C158 1.547(12) no
C5 C6 1.527(15) no
C5 C8 1.476(15) no
C6 C7 1.519(15) no
C8 C9 1.543(15) no
C9 C10 1.477(15) no
C251 C252 1.557(12) no
C251 C254 1.493(11) no
C251 C255 1.507(11) no
C152 H1522 0.9989 no
C252 C253 1.549(11) no
C152 H1521 1.0022 no
C253 C257 1.518(11) no
C253 C258 1.517(11) no
C253 C256 1.550(14) no
C154 H1541 1.0005 no
C154 H1542 1.0006 no
C154 H1543 1.0006 no
C155 H1551 1.0010 no
C155 H1552 0.9985 no
C155 H1553 1.0015 no
C156 H1562 0.9970 no
C156 H1561 0.9988 no
C156 H1563 0.9996 no
C157 H1573 1.0018 no
C157 H1572 0.9984 no
C157 H1571 1.0000 no
C158 H1583 1.0011 no
C158 H1581 1.0009 no
C158 H1582 0.9951 no
C5 H51 1.0001 no
C5 H52 0.9990 no
C6 H62 0.9990 no
C6 H61 1.0025 no
C7 H73 1.0005 no
C7 H72 0.9961 no
C7 H71 0.9984 no
C8 H81 1.0001 no
C8 H82 0.9995 no
C9 H92 1.0006 no
C9 H91 0.9998 no
C10 H102 1.0098 no
C10 H103 1.0043 no
C10 H101 1.0001 no
C351 C354 1.541(10) no
C351 C355 1.532(10) no
C351 C352 1.580(10) no
C252 H2522 1.0002 no
C252 H2521 0.9998 no
C352 C353 1.534(11) no
C353 C358 1.546(9) no
C353 C356 1.550(10) no
C353 C357 1.526(11) no
C254 H2543 1.0008 no
C254 H2541 1.0018 no
C254 H2542 0.9949 no
C255 H2551 0.9986 no
C255 H2553 0.9983 no
C255 H2552 0.9991 no
C256 H2562 0.9969 no
C256 H2563 1.0005 no
C256 H2561 0.9961 no
C257 H2573 0.9990 no
C257 H2571 0.9974 no
C257 H2572 1.0011 no
C258 H2583 0.9992 no
C258 H2582 0.9989 no
C258 H2581 1.0006 no
C451 C455 1.539(10) no
C451 C454 1.543(10) no
C451 C452 1.523(10) no
C452 C453 1.557(9) no
C352 H3522 1.0000 no
C352 H3521 1.0000 no
C453 C458 1.537(10) no
C453 C457 1.523(11) no
C453 C456 1.550(10) no
C354 H3541 0.9989 no
C354 H3543 0.9990 no
C354 H3542 1.0012 no
C355 H3553 0.9993 no
C355 H3552 1.0019 no
C355 H3551 0.9992 no
C356 H3561 1.0004 no
C356 H3562 0.9989 no
C356 H3563 1.0020 no
C357 H3573 1.0013 no
C357 H3571 0.9986 no
C357 H3572 0.9976 no
C358 H3581 1.0004 no
C358 H3582 0.9979 no
C358 H3583 1.0007 no
C452 H4521 0.9981 no
C452 H4522 1.0013 no
C454 H4543 0.9993 no
C454 H4542 1.0007 no
C454 H4541 0.9999 no
C455 H4552 0.9974 no
C455 H4553 1.0008 no
C455 H4551 0.9995 no
C456 H4561 1.0009 no
C456 H4562 1.0005 no
C456 H4563 1.0008 no
C457 H4571 0.9981 no
C457 H4572 1.0006 no
C457 H4573 0.9987 no
C458 H4582 0.9997 no
C458 H4583 1.0001 no
C458 H4581 1.0003 no

loop_
_geom_torsion_atom_site_label_1
_geom_torsion_atom_site_label_2
_geom_torsion_atom_site_label_3
_geom_torsion_atom_site_label_4
_geom_torsion
_geom_torsion_publ_flag
Cl1 Ti1 O1 Ti2 83.29(18) no
Cl1 Ti1 O1 C1 -96.2(5) no
Cl2 Ti1 O1 Ti2 177.87(16) no
Cl2 Ti1 O1 C1 -1.6(5) no
O2 Ti1 O1 Ti2 -49.3(5) no
O2 Ti1 O1 C1 131.3(5) no
O21 Ti1 O1 Ti2 -91.7(2) no
O21 Ti1 O1 C1 88.9(5) no
O31 Ti1 O1 Ti2 -3.63(18) no
O31 Ti1 O1 C1 176.9(5) no
Cl1 Ti1 O2 Ti3 178.90(16) no
Cl1 Ti1 O2 C3 3.1(5) no
Cl2 Ti1 O2 Ti3 84.43(17) no
Cl2 Ti1 O2 C3 -91.4(4) no
O1 Ti1 O2 Ti3 -47.9(5) no
O1 Ti1 O2 C3 136.3(5) no
O21 Ti1 O2 Ti3 -3.40(18) no
O21 Ti1 O2 C3 -179.2(5) no
O31 Ti1 O2 Ti3 -91.3(2) no
O31 Ti1 O2 C3 92.9(5) no
Cl2 Ti1 O21 Ti3 -97.18(16) no
Cl2 Ti1 O21 C22 61.8(4) no
O1 Ti1 O21 Ti3 166.4(2) no
O1 Ti1 O21 C22 -34.6(4) no
O2 Ti1 O21 Ti3 3.31(17) no
O2 Ti1 O21 C22 162.3(4) no
O31 Ti1 O21 Ti3 92.1(2) no
O31 Ti1 O21 C22 -108.9(4) no
Cl1 Ti1 O31 Ti2 -97.55(15) no
Cl1 Ti1 O31 C32 61.8(4) no
O1 Ti1 O31 Ti2 3.55(17) no
O1 Ti1 O31 C32 162.9(5) no
O2 Ti1 O31 Ti2 166.27(19) no
O2 Ti1 O31 C32 -34.4(4) no
O21 Ti1 O31 Ti2 92.0(2) no
O21 Ti1 O31 C32 -108.7(5) no
Cl5 Ti2 S1 C11 -80.1(2) no
Cl5 Ti2 S1 C21 178.2(2) no
O1 Ti2 S1 C11 115.9(2) no
O1 Ti2 S1 C21 14.2(3) no
O11 Ti2 S1 C11 18.2(2) no
O11 Ti2 S1 C21 -83.5(3) no
O31 Ti2 S1 C11 -169.7(2) no
O31 Ti2 S1 C21 88.6(2) no
Cl5 Ti2 O1 Ti1 43.4(4) no
Cl5 Ti2 O1 C1 -137.1(4) no
Cl6 Ti2 O1 Ti1 -96.95(18) no
Cl6 Ti2 O1 C1 82.6(4) no
S1 Ti2 O1 Ti1 87.78(17) no
S1 Ti2 O1 C1 -92.7(4) no
O11 Ti2 O1 Ti1 163.2(2) no
O11 Ti2 O1 C1 -17.3(4) no
O31 Ti2 O1 Ti1 3.71(18) no
O31 Ti2 O1 C1 -176.8(4) no
Cl5 Ti2 O11 C12 53.7(5) no
Cl6 Ti2 O11 C12 156.4(5) no
S1 Ti2 O11 C12 -24.4(5) no
O1 Ti2 O11 C12 -106.6(5) no
O31 Ti2 O11 C12 -45.3(8) no
Cl5 Ti2 O31 Ti1 -169.09(15) no
Cl5 Ti2 O31 C32 33.1(5) no
Cl6 Ti2 O31 Ti1 89.42(15) no
Cl6 Ti2 O31 C32 -68.4(5) no
S1 Ti2 O31 Ti1 -89.18(15) no
S1 Ti2 O31 C32 113.1(5) no
O1 Ti2 O31 Ti1 -3.45(17) no
O1 Ti2 O31 C32 -161.2(5) no
O11 Ti2 O31 Ti1 -68.7(5) no
O11 Ti2 O31 C32 133.5(6) no
Cl3 Ti3 S2 C31 177.5(2) no
Cl3 Ti3 S2 C41 -79.7(2) no
O2 Ti3 S2 C31 13.5(2) no
O2 Ti3 S2 C41 116.3(2) no
O21 Ti3 S2 C31 87.8(3) no
O21 Ti3 S2 C41 -169.4(3) no
O41 Ti3 S2 C31 -84.4(3) no
O41 Ti3 S2 C41 18.4(3) no
Cl3 Ti3 O2 Ti1 45.1(4) no
Cl3 Ti3 O2 C3 -138.9(4) no
Cl4 Ti3 O2 Ti1 -96.64(17) no
Cl4 Ti3 O2 C3 79.3(4) no
S2 Ti3 O2 Ti1 87.72(17) no
S2 Ti3 O2 C3 -96.3(4) no
O21 Ti3 O2 Ti1 3.45(18) no
O21 Ti3 O2 C3 179.4(5) no
O41 Ti3 O2 Ti1 163.0(2) no
O41 Ti3 O2 C3 -21.0(5) no
Cl3 Ti3 O21 Ti1 -167.83(16) no
Cl3 Ti3 O21 C22 34.5(4) no
Cl4 Ti3 O21 Ti1 90.77(16) no
Cl4 Ti3 O21 C22 -66.9(4) no
S2 Ti3 O21 Ti1 -89.04(16) no
S2 Ti3 O21 C22 113.3(4) no
O2 Ti3 O21 Ti1 -3.23(17) no
O2 Ti3 O21 C22 -160.9(4) no
O41 Ti3 O21 Ti1 -68.8(5) no
O41 Ti3 O21 C22 133.5(5) no
Cl3 Ti3 O41 C42 51.9(5) no
Cl4 Ti3 O41 C42 154.5(5) no
S2 Ti3 O41 C42 -25.1(5) no
O2 Ti3 O41 C42 -107.4(5) no
O21 Ti3 O41 C42 -45.9(8) no
Ti2 S1 C11 C12 -16.3(5) no
Ti2 S1 C11 C16 164.4(6) no
C21 S1 C11 C12 92.2(6) no
C21 S1 C11 C16 -87.2(6) no
Ti2 S1 C21 C22 -70.5(5) no
Ti2 S1 C21 C26 112.4(5) no
C11 S1 C21 C22 -165.2(5) no
C11 S1 C21 C26 17.7(6) no
Ti3 S2 C31 C32 -68.5(5) no
Ti3 S2 C31 C36 114.1(4) no
C41 S2 C31 C32 -163.4(5) no
C41 S2 C31 C36 19.3(6) no
Ti3 S2 C41 C42 -15.9(5) no
Ti3 S2 C41 C46 165.6(6) no
C31 S2 C41 C42 93.6(5) no
C31 S2 C41 C46 -84.9(6) no
Ti1 O1 C1 C2 84.6(6) no
Ti2 O1 C1 C2 -94.8(5) no
Ti1 O2 C3 C4 80.4(6) no
Ti3 O2 C3 C4 -94.8(6) no
Ti2 O11 C12 C11 20.5(9) no
Ti2 O11 C12 C13 -157.2(5) no
Ti1 O21 C22 C21 88.6(6) no
Ti1 O21 C22 C23 -89.0(6) no
Ti3 O21 C22 C21 -117.8(6) no
Ti3 O21 C22 C23 64.7(6) no
Ti1 O31 C32 C31 89.6(6) no
Ti1 O31 C32 C33 -89.8(7) no
Ti2 O31 C32 C31 -116.6(5) no
Ti2 O31 C32 C33 64.0(8) no
Ti3 O41 C42 C41 21.9(9) no
Ti3 O41 C42 C43 -156.9(5) no
S1 C11 C12 C13 -176.6(5) no
C16 C11 C12 O11 -175.0(6) no
S1 C11 C12 O11 5.7(8) no
S1 C11 C16 C15 178.2(5) no
C12 C11 C16 C15 -1.1(10) no
C16 C11 C12 C13 2.7(10) no
O11 C12 C13 C14 175.9(6) no
C11 C12 C13 C14 -1.8(10) no
C12 C13 C14 C15 -0.8(10) no
C13 C14 C15 C16 2.3(10) no
C13 C14 C15 C151 -179.5(6) no
C14 C15 C151 C154 0.9(9) no
C14 C15 C16 C11 -1.3(10) no
C151 C15 C16 C11 -179.5(6) no
C14 C15 C151 C155 -115.2(7) no
C16 C15 C151 C152 -52.8(8) no
C16 C15 C151 C154 179.0(6) no
C16 C15 C151 C155 62.9(8) no
C14 C15 C151 C152 129.1(7) no
S1 C21 C22 C23 -176.8(4) no
C26 C21 C22 O21 -177.3(5) no
S1 C21 C22 O21 5.6(8) no
C26 C21 C22 C23 0.3(9) no
S1 C21 C26 C25 176.8(5) no
C22 C21 C26 C25 -0.2(9) no
O21 C22 C23 C24 177.3(5) no
C21 C22 C23 C24 -0.3(9) no
C22 C23 C24 C25 0.2(9) no
C23 C24 C25 C26 0.0(10) no
C23 C24 C25 C251 -179.2(6) no
C251 C25 C26 C21 179.2(6) no
C24 C25 C251 C252 -120.7(7) no
C24 C25 C251 C254 125.4(8) no
C24 C25 C251 C255 4.5(10) no
C26 C25 C251 C252 60.2(8) no
C26 C25 C251 C254 -53.7(9) no
C24 C25 C26 C21 0.0(9) no
C26 C25 C251 C255 -174.7(6) no
C32 C31 C36 C35 -1.1(9) no
S2 C31 C32 C33 -177.4(5) no
S2 C31 C32 O31 3.2(8) no
S2 C31 C36 C35 176.3(5) no
C36 C31 C32 O31 -179.4(5) no
C36 C31 C32 C33 0.0(9) no
O31 C32 C33 C34 179.7(6) no
C31 C32 C33 C34 0.3(10) no
C32 C33 C34 C35 0.4(10) no
C33 C34 C35 C351 178.6(6) no
C33 C34 C35 C36 -1.4(10) no
C34 C35 C36 C31 1.7(9) no
C351 C35 C36 C31 -178.2(5) no
C34 C35 C351 C354 4.4(9) no
C34 C35 C351 C355 124.5(7) no
C34 C35 C351 C352 -120.7(7) no
C36 C35 C351 C352 59.3(7) no
C36 C35 C351 C354 -175.7(6) no
C36 C35 C351 C355 -55.6(8) no
S2 C41 C42 O41 4.7(9) no
S2 C41 C42 C43 -176.5(5) no
C46 C41 C42 O41 -176.9(6) no
C46 C41 C42 C43 2.0(10) no
C42 C41 C46 C45 -0.4(10) no
S2 C41 C46 C45 178.0(5) no
C41 C42 C43 C44 -1.1(10) no
O41 C42 C43 C44 177.7(6) no
C42 C43 C44 C45 -1.4(10) no
C43 C44 C45 C451 -177.8(6) no
C43 C44 C45 C46 3.0(10) no
C44 C45 C46 C41 -2.0(10) no
C46 C45 C451 C455 172.3(6) no
C451 C45 C46 C41 178.6(6) no
C44 C45 C451 C452 119.9(7) no
C44 C45 C451 C454 -122.8(7) no
C44 C45 C451 C455 -7.0(9) no
C46 C45 C451 C452 -60.8(8) no
C46 C45 C451 C454 56.5(8) no
C8 C5 C6 C7 174.2(8) no
C6 C5 C8 C9 -171.0(8) no
C5 C8 C9 C10 -175.6(8) no
C15 C151 C155 H1552 59.91 no
C15 C151 C155 H1553 -60.20 no
C152 C151 C155 H1551 -60.54 no
C152 C151 C155 H1552 179.26 no
C152 C151 C155 H1553 59.15 no
C154 C151 C155 H1551 60.06 no
C154 C151 C155 H1552 -60.14 no
C154 C151 C155 H1553 179.75 no
C152 C151 C154 H1541 52.47 no
C152 C151 C154 H1542 -67.55 no
C152 C151 C154 H1543 172.50 no
C155 C151 C154 H1541 -63.57 no
C155 C151 C154 H1542 176.40 no
C155 C151 C154 H1543 56.45 no
C15 C151 C155 H1551 -179.89 no
C15 C151 C152 H1521 50.40 no
C15 C151 C152 H1522 166.83 no
C154 C151 C152 H1521 178.20 no
C154 C151 C152 H1522 -65.37 no
C155 C151 C152 H1521 -65.68 no
C155 C151 C152 H1522 50.76 no
C15 C151 C154 H1541 180.00 no
C15 C151 C154 H1542 59.97 no
C15 C151 C154 H1543 -59.98 no
C255 C251 C252 C253 -51.9(10) no
C254 C251 C252 C253 -170.8(7) no
C25 C251 C252 C253 73.4(9) no
C251 C252 C253 C258 -47.3(10) no
H1522 C152 C153 C156 168.40 no
H1522 C152 C153 C158 -70.18 no
H1521 C152 C153 C157 160.68 no
H1522 C152 C153 C157 44.29 no
C251 C252 C253 C257 82.6(9) no
H1521 C152 C153 C158 46.21 no
C251 C252 C253 C256 -164.3(8) no
H1521 C152 C153 C156 -75.21 no
C152 C153 C158 H1581 179.80 no
C157 C153 C158 H1581 61.08 no
C156 C153 C158 H1583 -175.93 no
C152 C153 C158 H1583 60.17 no
C157 C153 C158 H1582 -178.65 no
C152 C153 C158 H1582 -59.94 no
C158 C153 C157 H1571 -65.26 no
C158 C153 C157 H1572 174.59 no
C158 C153 C157 H1573 54.65 no
C152 C153 C156 H1561 179.92 no
C152 C153 C156 H1562 -59.88 no
C156 C153 C158 H1581 -56.30 no
C156 C153 C158 H1582 63.97 no
C157 C153 C156 H1562 65.81 no
C157 C153 C156 H1563 -174.18 no
C158 C153 C156 H1561 60.92 no
C158 C153 C156 H1562 -178.89 no
C157 C153 C158 H1583 -58.55 no
C152 C153 C156 H1563 60.13 no
C157 C153 C156 H1561 -54.38 no
C152 C153 C157 H1573 -60.04 no
C156 C153 C157 H1571 53.03 no
C156 C153 C157 H1572 -67.12 no
C156 C153 C157 H1573 172.94 no
C158 C153 C156 H1563 -58.88 no
C152 C153 C157 H1571 -179.96 no
C152 C153 C157 H1572 59.90 no
C354 C351 C352 H3522 -176.40 no
C355 C351 C352 H3521 -50.18 no
C354 C351 C352 H3521 67.54 no
C455 C451 C452 C453 70.9(8) no
C35 C351 C352 H3521 -167.20 no
C35 C351 C352 H3522 -51.14 no
C35 C351 C355 H3553 59.78 no
C454 C451 C452 C453 -174.5(6) no
C45 C451 C452 C453 -56.5(8) no
C35 C351 C355 H3551 -179.89 no
C35 C351 C355 H3552 -60.12 no
C352 C351 C354 H3541 -56.72 no
C352 C351 C354 H3542 -176.54 no
C352 C351 C355 H3551 63.00 no
C355 C351 C352 H3522 65.88 no
C35 C351 C354 H3541 179.91 no
C35 C351 C354 H3542 60.09 no
C35 C351 C354 H3543 -59.90 no
C354 C351 C355 H3552 62.54 no
C354 C351 C355 H3553 -177.55 no
C352 C351 C354 H3543 63.47 no
C355 C351 C354 H3541 59.41 no
C355 C351 C354 H3542 -60.40 no
C355 C351 C354 H3543 179.61 no
C354 C351 C355 H3551 -57.23 no
C352 C351 C355 H3552 -177.23 no
C352 C351 C355 H3553 -57.32 no
C451 C452 C453 C456 -175.6(6) no
C451 C452 C453 C458 68.6(9) no
C451 C452 C453 C457 -56.7(9) no
H3521 C352 C353 C356 76.16 no
H3522 C352 C353 C358 -154.78 no
H3521 C352 C353 C357 -164.51 no
H3521 C352 C353 C358 -38.62 no
H3522 C352 C353 C356 -40.00 no
H3522 C352 C353 C357 79.32 no
C357 C353 C356 H3562 176.22 no
C357 C353 C356 H3563 -63.80 no
C357 C353 C356 H3561 56.07 no
C352 C353 C356 H3563 60.12 no
C352 C353 C358 H3581 180.00 no
C352 C353 C358 H3582 -60.03 no
C352 C353 C358 H3583 60.17 no
C358 C353 C356 H3561 -60.09 no
C358 C353 C356 H3562 60.07 no
C358 C353 C356 H3563 -179.95 no
C352 C353 C357 H3571 -179.92 no
C352 C353 C357 H3572 59.72 no
C352 C353 C357 H3573 -60.06 no
C356 C353 C357 H3571 -61.96 no
C356 C353 C357 H3572 177.67 no
C356 C353 C357 H3573 57.90 no
C358 C353 C357 H3571 52.00 no
C358 C353 C357 H3572 -68.36 no
C358 C353 C357 H3573 171.86 no
C352 C353 C356 H3561 180.00 no
C352 C353 C356 H3562 -59.86 no
C357 C353 C358 H3582 69.28 no
C357 C353 C358 H3583 -170.52 no
C356 C353 C358 H3583 -54.77 no
C356 C353 C358 H3581 65.05 no
C356 C353 C358 H3582 -174.97 no
C357 C353 C358 H3581 -50.70 no
